data_1568169
loop_
_publ_author_name
'Dalhoff, Rosalie'
'Schmidt, Regina'
'Steeb, Lena'
'Rabatinova, Kristina'
'Witte, Matthias'
'Teeuwen, Simon'
'Benjama&#xe2;, Salim'
'H&#xfc;ppe, Henrika'
'Hoffmann, Alexander'
'Herres-Pawlis, Sonja'

_publ_section_title
;
 The bridge towards a more stable and active side-on-peroxido
 (Cu<sub>2</sub><sup>II</sup>(&#xb5;-&#x3b7;<sup>2</sup>:&#x3b7;<sup>2</sup>-O<sub>2</sub>))
 complex as a tyrosinase model system.
;
_journal_issue 0
_journal_name_full 'Faraday discussions'
_journal_page_first 134
_journal_page_last 153
_journal_paper_doi 10.1039/d2fd00162d
_journal_volume 244
_journal_year 2023
_chemical_formula_moiety 'C42 H56 Cu2 I2 N10 [+ 1 C H2 Cl2]'
_chemical_formula_sum 'C42 H56 Cu2 I2 N10'
_chemical_formula_weight 1081.84
_space_group_crystal_system triclinic
_space_group_IT_number 2
_space_group_name_Hall '-P 1'
_space_group_name_H-M_alt 'P -1'
_atom_sites_solution_hydrogens geom
_audit_creation_method SHELXL-2018/3
_audit_update_record
;
2022-11-16 deposited with the CCDC.	2022-12-20 downloaded from the CCDC.
;
_cell_angle_alpha 90.35(2)
_cell_angle_beta 93.73(2)
_cell_angle_gamma 92.86(2)
_cell_formula_units_Z 4
_cell_length_a 15.889(14)
_cell_length_b 17.074(15)
_cell_length_c 17.838(15)
_cell_measurement_reflns_used 3911
_cell_measurement_temperature 100(2)
_cell_measurement_theta_max 22.15
_cell_measurement_theta_min 2.29
_cell_volume 4823(7)
_computing_cell_refinement 'Bruker SAINT'
_computing_data_collection 'Bruker APEX2'
_computing_data_reduction 'Bruker SAINT'
_computing_molecular_graphics 'Bruker SHELXTL'
_computing_publication_material 'Bruker SHELXTL'
_computing_structure_refinement 'SHELXL-2018/3 (Sheldrick, 2018)'
_computing_structure_solution 'SHELXS-97 (Sheldrick, 2008)'
_diffrn_ambient_temperature 100(2)
_diffrn_measured_fraction_theta_full 0.994
_diffrn_measured_fraction_theta_max 0.994
_diffrn_measurement_device_type 'Bruker APEX CCD'
_diffrn_measurement_method '\f scans'
_diffrn_radiation_monochromator 'multilayer optics'
_diffrn_radiation_type MoK\a
_diffrn_radiation_wavelength 0.71073
_diffrn_reflns_av_unetI/netI 0.1692
_diffrn_reflns_Laue_measured_fraction_full 0.994
_diffrn_reflns_Laue_measured_fraction_max 0.999
_diffrn_reflns_limit_h_max 18
_diffrn_reflns_limit_h_min -18
_diffrn_reflns_limit_k_max 20
_diffrn_reflns_limit_k_min -20
_diffrn_reflns_limit_l_max 20
_diffrn_reflns_limit_l_min -2
_diffrn_reflns_number 16413
_diffrn_reflns_point_group_measured_fraction_full 0.994
_diffrn_reflns_point_group_measured_fraction_max 0.999
_diffrn_reflns_theta_full 24.755
_diffrn_reflns_theta_max 24.755
_diffrn_reflns_theta_min 1.144
_diffrn_source microsource
_exptl_absorpt_coefficient_mu 2.201
_exptl_absorpt_correction_T_max 0.7452
_exptl_absorpt_correction_T_min 0.4639
_exptl_absorpt_correction_type multi-scan
_exptl_absorpt_process_details 'SADABS-2008/1 - Bruker AXS area detector scaling and absorption correction'
_exptl_crystal_colour colorless
_exptl_crystal_density_diffrn 1.490
_exptl_crystal_description block
_exptl_crystal_F_000 2168
_exptl_crystal_size_max 0.220
_exptl_crystal_size_mid 0.160
_exptl_crystal_size_min 0.110
_refine_diff_density_max 3.761
_refine_diff_density_min -2.517
_refine_diff_density_rms 0.189
_refine_ls_extinction_method none
_refine_ls_goodness_of_fit_ref 1.019
_refine_ls_hydrogen_treatment constr
_refine_ls_matrix_type full
_refine_ls_number_parameters 1034
_refine_ls_number_reflns 16413
_refine_ls_number_restraints 24
_refine_ls_restrained_S_all 1.020
_refine_ls_R_factor_all 0.1041
_refine_ls_R_factor_gt 0.0692
_refine_ls_shift/su_max 0.001
_refine_ls_shift/su_mean 0.000
_refine_ls_structure_factor_coef Fsqd
_refine_ls_weighting_details 'w=1/[\s^2^(Fo^2^)+10.2265P] where P=(Fo^2^+2Fc^2^)/3'
_refine_ls_weighting_scheme calc
_refine_ls_wR_factor_gt 0.1671
_refine_ls_wR_factor_ref 0.1889
_reflns_Friedel_coverage 0.000
_reflns_number_gt 11396
_reflns_number_total 16413
_reflns_threshold_expression 'I > 2\s(I)'
_cod_data_source_file d2fd00162d2.cif
_cod_data_source_block C3
_cod_depositor_comments 'Adding full bibliography for 1568167--1568173.cif.'
_cod_database_code 1568169
_shelx_shelxl_version_number 2018/3
_shelx_space_group_comment
;
The symmetry employed for this shelxl refinement is uniquely defined
by the following loop, which should always be used as a source of
symmetry information in preference to the above space-group names.
They are only intended as comments.
;
_shelx_estimated_absorpt_t_min 0.643
_shelx_estimated_absorpt_t_max 0.794
_platon_squeeze_void_probe_radius 1.20

loop_
_space_group_symop_operation_xyz
'x, y, z'
'-x, -y, -z'

loop_
_atom_site_label
_atom_site_type_symbol
_atom_site_fract_x
_atom_site_fract_y
_atom_site_fract_z
_atom_site_U_iso_or_equiv
_atom_site_adp_type
_atom_site_occupancy
_atom_site_site_symmetry_order
_atom_site_calc_flag
_atom_site_refinement_flags_posn
_atom_site_refinement_flags_adp
_atom_site_refinement_flags_occupancy
_atom_site_disorder_assembly
_atom_site_disorder_group
I1 I 0.05495(4) 0.28350(4) -0.08177(3) 0.02808(18) Uani 1 1 d . . . . .
Cu1 Cu 0.01683(7) 0.28939(7) 0.05212(6) 0.0221(3) Uani 1 1 d . . . . .
N1 N 0.0631(4) 0.2477(4) 0.2065(4) 0.0201(17) Uani 1 1 d . . . . .
C1 C -0.0099(5) 0.2947(5) 0.2160(5) 0.020(2) Uani 1 1 d . . . . .
H1 H -0.019494 0.295260 0.270896 0.024 Uiso 1 1 calc R U . . .
N2 N 0.0893(4) 0.2279(4) 0.1377(4) 0.0241(18) Uani 1 1 d . . . . .
C2 C 0.1122(6) 0.2166(6) 0.2641(5) 0.028(2) Uani 1 1 d . . . . .
H2 H 0.105408 0.221671 0.316398 0.034 Uiso 1 1 calc R U . . .
N3 N -0.0862(4) 0.2568(4) 0.1771(4) 0.0212(17) Uani 1 1 d . . . . .
C3 C 0.1729(5) 0.1769(6) 0.2310(5) 0.027(2) Uani 1 1 d . . . . .
H3 H 0.217221 0.149740 0.255905 0.032 Uiso 1 1 calc R U . . .
N4 N -0.0946(4) 0.2483(4) 0.0988(4) 0.0224(18) Uani 1 1 d . . . . .
C4 C 0.1570(5) 0.1839(6) 0.1528(5) 0.028(2) Uani 1 1 d . . . . .
N5 N 0.0187(4) 0.3951(4) 0.1198(4) 0.0176(16) Uani 1 1 d . . . . .
C5 C 0.2017(6) 0.1466(6) 0.0895(6) 0.036(3) Uani 1 1 d . . . . .
C6 C 0.2478(6) 0.2107(7) 0.0451(6) 0.043(3) Uani 1 1 d . . . . .
H6A H 0.278035 0.186299 0.005678 0.065 Uiso 1 1 calc R U . . .
H6B H 0.288164 0.240991 0.079212 0.065 Uiso 1 1 calc R U . . .
H6C H 0.206552 0.245709 0.022233 0.065 Uiso 1 1 calc R U . . .
C7 C 0.2657(8) 0.0883(8) 0.1246(8) 0.069(4) Uani 1 1 d . . . . .
H7A H 0.285744 0.055647 0.084714 0.103 Uiso 1 1 calc R U . . .
H7B H 0.237627 0.054761 0.160807 0.103 Uiso 1 1 calc R U . . .
H7C H 0.313728 0.117866 0.150201 0.103 Uiso 1 1 calc R U . . .
C8 C 0.1361(6) 0.0994(6) 0.0377(6) 0.039(3) Uani 1 1 d . . . . .
H8A H 0.096444 0.135070 0.013548 0.059 Uiso 1 1 calc R U . . .
H8B H 0.105174 0.060910 0.067418 0.059 Uiso 1 1 calc R U . . .
H8C H 0.165011 0.072057 -0.000910 0.059 Uiso 1 1 calc R U . . .
C9 C -0.1547(6) 0.2245(6) 0.2093(6) 0.029(2) Uani 1 1 d . . . . .
H9 H -0.163950 0.224044 0.261431 0.034 Uiso 1 1 calc R U . . .
Cu10 Cu 0.49862(7) 0.99109(7) 0.21372(7) 0.0298(3) Uani 1 1 d . . . . .
C10 C -0.2077(6) 0.1929(6) 0.1526(5) 0.033(3) Uani 1 1 d . . . . .
H10 H -0.260717 0.165819 0.157594 0.039 Uiso 1 1 calc R U . . .
C12 C -0.1995(6) 0.1861(7) 0.0047(6) 0.039(3) Uani 1 1 d . . . . .
C11 C -0.1682(5) 0.2085(6) 0.0848(5) 0.027(2) Uani 1 1 d . . . . .
C13 C -0.1383(7) 0.1326(7) -0.0295(6) 0.046(3) Uani 1 1 d . . . . .
H13A H -0.161101 0.115251 -0.079570 0.069 Uiso 1 1 calc R U . . .
H13B H -0.130642 0.086779 0.002644 0.069 Uiso 1 1 calc R U . . .
H13C H -0.083801 0.161138 -0.033556 0.069 Uiso 1 1 calc R U . . .
C15 C -0.2847(7) 0.1394(9) 0.0078(7) 0.065(4) Uani 1 1 d . . . . .
H15A H -0.326925 0.173645 0.025900 0.098 Uiso 1 1 calc R U . . .
H15B H -0.278078 0.095153 0.042070 0.098 Uiso 1 1 calc R U . . .
H15C H -0.303397 0.119643 -0.042558 0.098 Uiso 1 1 calc R U . . .
C14 C -0.2108(7) 0.2602(7) -0.0416(6) 0.045(3) Uani 1 1 d . . . . .
H14A H -0.231609 0.245739 -0.093004 0.068 Uiso 1 1 calc R U . . .
H14B H -0.156398 0.289784 -0.042714 0.068 Uiso 1 1 calc R U . . .
H14C H -0.251570 0.292774 -0.018873 0.068 Uiso 1 1 calc R U . . .
C16 C 0.0071(5) 0.3787(5) 0.1935(5) 0.021(2) Uani 1 1 d . . . . .
C17 C 0.0122(5) 0.4358(6) 0.2515(5) 0.025(2) Uani 1 1 d . . . . .
H17 H 0.003108 0.422186 0.301975 0.030 Uiso 1 1 calc R U . . .
C18 C 0.0315(6) 0.5138(6) 0.2308(5) 0.029(2) Uani 1 1 d . . . . .
H18 H 0.035926 0.554372 0.267735 0.035 Uiso 1 1 calc R U . . .
C19 C 0.0439(5) 0.5309(5) 0.1567(5) 0.023(2) Uani 1 1 d . . . . .
H19 H 0.058158 0.583320 0.142779 0.028 Uiso 1 1 calc R U . . .
C20 C 0.0355(5) 0.4712(5) 0.1017(5) 0.018(2) Uani 1 1 d . . . . .
Cu20 Cu 0.54251(6) 0.49113(6) 0.29892(6) 0.0206(3) Uani 1 1 d . . . . .
C21 C 0.0435(5) 0.4903(5) 0.0199(4) 0.021(2) Uani 1 1 d . . . . .
H21A H 0.066120 0.445127 -0.005778 0.025 Uiso 1 1 calc R U . . .
H21B H 0.083989 0.535848 0.015916 0.025 Uiso 1 1 calc R U . . .
Cu30 Cu 1.03265(6) 0.79065(7) 0.44997(6) 0.0212(3) Uani 1 1 d . . . . .
I101 I 0.45163(4) 0.85274(4) 0.17874(4) 0.0372(2) Uani 1 1 d . . . . .
N101 N 0.6102(5) 1.1145(4) 0.2819(4) 0.0252(18) Uani 1 1 d . . . . .
C101 C 0.5361(6) 1.1575(5) 0.2577(5) 0.025(2) Uani 1 1 d . . . . .
H101 H 0.549255 1.213556 0.272743 0.030 Uiso 1 1 calc R U . . .
I201 I 0.58966(4) 0.36015(4) 0.34144(3) 0.02856(18) Uani 1 1 d . . . . .
C201 C 0.5083(5) 0.6521(5) 0.2472(5) 0.019(2) Uani 1 1 d . . . . .
H201 H 0.495867 0.706014 0.229500 0.023 Uiso 1 1 calc R U . . .
N201 N 0.4381(4) 0.6011(4) 0.2185(4) 0.0186(17) Uani 1 1 d . . . . .
C122 C 0.4611(6) 1.0141(5) 0.0182(5) 0.026(2) Uani 1 1 d . . . . .
H12A H 0.415479 1.021177 -0.021354 0.031 Uiso 1 1 calc R U . . .
H12B H 0.440817 0.973570 0.053077 0.031 Uiso 1 1 calc R U . . .
C121 C 0.4792(5) 1.0895(5) 0.0602(5) 0.024(2) Uani 1 1 d . . . . .
C120 C 0.4802(6) 1.1599(5) 0.0220(6) 0.029(2) Uani 1 1 d . . . . .
H120 H 0.465134 1.160102 -0.030460 0.034 Uiso 1 1 calc R U . . .
C119 C 0.5029(7) 1.2304(6) 0.0593(6) 0.037(3) Uani 1 1 d . . . . .
H119 H 0.503713 1.278776 0.033226 0.045 Uiso 1 1 calc R U . . .
C118 C 0.5245(6) 1.2279(5) 0.1363(5) 0.027(2) Uani 1 1 d . . . . .
H118 H 0.543173 1.274403 0.163149 0.033 Uiso 1 1 calc R U . . .
C117 C 0.5185(6) 1.1565(5) 0.1733(5) 0.026(2) Uani 1 1 d . . . . .
C116 C 0.2742(10) 0.9896(10) 0.4354(9) 0.089(5) Uani 1 1 d . U . . .
H11A H 0.235856 1.031492 0.422883 0.134 Uiso 1 1 calc R U . . .
H11B H 0.308840 1.003712 0.481351 0.134 Uiso 1 1 calc R U . . .
H11C H 0.241154 0.940625 0.443165 0.134 Uiso 1 1 calc R U . . .
C115 C 0.2762(9) 0.9452(7) 0.3038(10) 0.079(5) Uani 1 1 d . . . . .
H11D H 0.311641 0.937968 0.261540 0.118 Uiso 1 1 calc R U . . .
H11E H 0.232341 0.981598 0.289454 0.118 Uiso 1 1 calc R U . . .
H11F H 0.249677 0.894497 0.316987 0.118 Uiso 1 1 calc R U . . .
C114 C 0.3986(10) 0.9188(8) 0.3925(9) 0.086(6) Uani 1 1 d . . . . .
H11G H 0.422804 0.900445 0.346814 0.129 Uiso 1 1 calc R U . . .
H11H H 0.372483 0.874028 0.418063 0.129 Uiso 1 1 calc R U . . .
H11I H 0.443400 0.944026 0.426047 0.129 Uiso 1 1 calc R U . . .
C113 C 0.3309(9) 0.9786(8) 0.3715(9) 0.063(4) Uani 1 1 d . . . . .
C112 C 0.3728(7) 1.0538(7) 0.3473(7) 0.047(3) Uani 1 1 d . . . . .
C111 C 0.3656(8) 1.1295(7) 0.3781(7) 0.053(3) Uani 1 1 d . . . . .
H111 H 0.327807 1.143632 0.414474 0.064 Uiso 1 1 calc R U . . .
C110 C 0.4229(6) 1.1783(7) 0.3458(6) 0.039(3) Uani 1 1 d . . . . .
H110 H 0.433183 1.232983 0.354752 0.046 Uiso 1 1 calc R U . . .
C109 C 0.6541(6) 0.8765(6) 0.3327(7) 0.042(3) Uani 1 1 d . . . . .
H10A H 0.599288 0.878024 0.304310 0.063 Uiso 1 1 calc R U . . .
H10B H 0.648072 0.891875 0.385003 0.063 Uiso 1 1 calc R U . . .
H10C H 0.674111 0.823157 0.331033 0.063 Uiso 1 1 calc R U . . .
C108 C 0.8036(6) 0.9279(6) 0.3410(6) 0.039(3) Uani 1 1 d . . . . .
H10D H 0.825393 0.876185 0.332244 0.059 Uiso 1 1 calc R U . . .
H10E H 0.796887 0.935202 0.394747 0.059 Uiso 1 1 calc R U . . .
H10F H 0.843363 0.968665 0.323811 0.059 Uiso 1 1 calc R U . . .
C107 C 0.7263(7) 0.9105(6) 0.2140(6) 0.045(3) Uani 1 1 d . . . . .
H10G H 0.670334 0.908444 0.187388 0.068 Uiso 1 1 calc R U . . .
H10H H 0.750486 0.858942 0.211445 0.068 Uiso 1 1 calc R U . . .
H10I H 0.763248 0.949573 0.190496 0.068 Uiso 1 1 calc R U . . .
C106 C 0.7184(6) 0.9337(6) 0.2976(6) 0.030(2) Uani 1 1 d . . . . .
C105 C 0.6874(6) 1.0168(5) 0.3003(5) 0.026(2) Uani 1 1 d . . . . .
N105 N 0.4981(4) 1.0875(4) 0.1363(4) 0.0245(18) Uani 1 1 d . . . . .
C104 C 0.7293(6) 1.0826(5) 0.3383(5) 0.024(2) Uani 1 1 d . . . . .
H104 H 0.782314 1.084235 0.366315 0.029 Uiso 1 1 calc R U . . .
N104 N 0.4326(5) 1.0554(6) 0.2964(5) 0.042(2) Uani 1 1 d . . . . .
C103 C 0.6769(6) 1.1431(5) 0.3257(5) 0.026(2) Uani 1 1 d . . . . .
H103 H 0.685870 1.195322 0.344344 0.031 Uiso 1 1 calc R U . . .
N103 N 0.4629(5) 1.1314(5) 0.2972(5) 0.031(2) Uani 1 1 d . . . . .
N102 N 0.6147(4) 1.0357(4) 0.2664(4) 0.0214(17) Uani 1 1 d . . . . .
I301 I 1.06580(4) 0.78675(4) 0.58897(3) 0.02865(18) Uani 1 1 d . . . . .
N301 N 0.9278(4) 0.7504(4) 0.3154(4) 0.0188(17) Uani 1 1 d . . . . .
C302 C 0.8593(6) 0.7151(6) 0.2771(5) 0.029(3) Uani 1 1 d . . . . .
H302 H 0.848249 0.713813 0.224088 0.035 Uiso 1 1 calc R U . . .
N302 N 0.9229(5) 0.7412(4) 0.3911(4) 0.0219(18) Uani 1 1 d . . . . .
C303 C 0.8094(6) 0.6819(6) 0.3285(5) 0.029(2) Uani 1 1 d . . . . .
H303 H 0.757033 0.653158 0.318617 0.035 Uiso 1 1 calc R U . . .
N303 N 1.0770(4) 0.7484(4) 0.2983(4) 0.0191(17) Uani 1 1 d . . . . .
C304 C 0.8508(5) 0.6986(6) 0.3996(5) 0.027(2) Uani 1 1 d . . . . .
N304 N 1.1080(4) 0.7357(4) 0.3711(4) 0.0221(18) Uani 1 1 d . . . . .
C305 C 0.8239(6) 0.6757(7) 0.4762(6) 0.035(3) Uani 1 1 d . . . . .
N305 N 1.0245(4) 0.8948(4) 0.3823(4) 0.0177(16) Uani 1 1 d . . . . .
C306 C 0.8108(6) 0.7492(8) 0.5230(6) 0.046(3) Uani 1 1 d . . . . .
H30A H 0.765627 0.778765 0.498477 0.069 Uiso 1 1 calc R U . . .
H30B H 0.863284 0.782106 0.527218 0.069 Uiso 1 1 calc R U . . .
H30C H 0.795254 0.733714 0.573288 0.069 Uiso 1 1 calc R U . . .
C307 C 0.8894(7) 0.6245(7) 0.5161(6) 0.045(3) Uani 1 1 d . . . . .
H30D H 0.897888 0.578816 0.484492 0.067 Uiso 1 1 calc R U . . .
H30E H 0.869049 0.606930 0.564215 0.067 Uiso 1 1 calc R U . . .
H30F H 0.942961 0.655103 0.525051 0.067 Uiso 1 1 calc R U . . .
C308 C 0.7389(7) 0.6260(8) 0.4671(7) 0.062(4) Uani 1 1 d . U . . .
H30G H 0.693489 0.659663 0.449913 0.092 Uiso 1 1 calc R U . . .
H30H H 0.726173 0.603063 0.515593 0.092 Uiso 1 1 calc R U . . .
H30I H 0.743638 0.584001 0.430199 0.092 Uiso 1 1 calc R U . . .
C309 C 1.1262(5) 0.7177(5) 0.2475(5) 0.024(2) Uani 1 1 d . . . . .
H309 H 1.118377 0.720968 0.194371 0.028 Uiso 1 1 calc R U . . .
C310 C 1.1885(6) 0.6816(6) 0.2866(5) 0.028(2) Uani 1 1 d . . . . .
H310 H 1.232299 0.653780 0.266516 0.033 Uiso 1 1 calc R U . . .
C311 C 1.1754(5) 0.6936(6) 0.3635(5) 0.026(2) Uani 1 1 d . . . . .
C312 C 1.2271(6) 0.6646(6) 0.4305(6) 0.032(2) Uani 1 1 d . . . . .
C313 C 1.2660(6) 0.7340(6) 0.4785(6) 0.035(3) Uani 1 1 d . . . . .
H31A H 1.305950 0.764685 0.449390 0.053 Uiso 1 1 calc R U . . .
H31B H 1.295631 0.714204 0.523828 0.053 Uiso 1 1 calc R U . . .
H31C H 1.221069 0.767326 0.492774 0.053 Uiso 1 1 calc R U . . .
C314 C 1.1702(7) 0.6115(7) 0.4781(6) 0.045(3) Uani 1 1 d . . . . .
H31D H 1.152501 0.563486 0.449785 0.068 Uiso 1 1 calc R U . . .
H31E H 1.120178 0.639480 0.489851 0.068 Uiso 1 1 calc R U . . .
H31F H 1.201652 0.597969 0.524918 0.068 Uiso 1 1 calc R U . . .
C315 C 1.2985(7) 0.6144(7) 0.4052(7) 0.053(3) Uani 1 1 d . . . . .
H31G H 1.273952 0.566400 0.380445 0.079 Uiso 1 1 calc R U . . .
H31H H 1.334925 0.600619 0.449120 0.079 Uiso 1 1 calc R U . . .
H31I H 1.332062 0.644333 0.369958 0.079 Uiso 1 1 calc R U . . .
C316 C 1.0128(5) 0.8764(5) 0.3079(4) 0.0152(19) Uani 1 1 d . . . . .
C317 C 1.0137(5) 0.9325(5) 0.2512(5) 0.023(2) Uani 1 1 d . U . . .
H317 H 1.005394 0.917240 0.199799 0.028 Uiso 1 1 calc R U . . .
C318 C 1.0270(6) 1.0111(6) 0.2716(5) 0.031(2) Uani 1 1 d . . . . .
H318 H 1.028921 1.050505 0.234252 0.037 Uiso 1 1 calc R U . . .
C319 C 1.0374(6) 1.0314(6) 0.3481(5) 0.033(3) Uani 1 1 d . . . . .
H319 H 1.045629 1.084782 0.363292 0.039 Uiso 1 1 calc R U . . .
C320 C 1.0355(6) 0.9715(5) 0.4022(5) 0.022(2) Uani 1 1 d . . . . .
C321 C 1.0432(5) 0.9933(6) 0.4843(5) 0.023(2) Uani 1 1 d . . . . .
H32A H 1.079825 1.041675 0.491557 0.027 Uiso 1 1 calc R U . . .
H32B H 1.070522 0.950899 0.512895 0.027 Uiso 1 1 calc R U . . .
C301 C 1.0006(5) 0.7917(5) 0.2836(5) 0.020(2) Uani 1 1 d . . . . .
H301 H 0.988683 0.791536 0.227892 0.024 Uiso 1 1 calc R U . . .
C221 C 0.5428(5) 0.5199(5) 0.4922(4) 0.018(2) Uani 1 1 d . . . . .
H22A H 0.574901 0.532434 0.540542 0.022 Uiso 1 1 calc R U . . .
H22B H 0.575449 0.482929 0.464145 0.022 Uiso 1 1 calc R U . . .
C220 C 0.5343(5) 0.5941(5) 0.4476(5) 0.020(2) Uani 1 1 d . . . . .
C219 C 0.5276(6) 0.6661(6) 0.4854(5) 0.028(2) Uani 1 1 d . . . . .
H219 H 0.532889 0.668147 0.538719 0.034 Uiso 1 1 calc R U . . .
C218 C 0.5136(6) 0.7322(5) 0.4459(5) 0.025(2) Uani 1 1 d . . . . .
H218 H 0.507982 0.780667 0.471207 0.030 Uiso 1 1 calc R U . . .
C217 C 0.5073(5) 0.7280(5) 0.3657(5) 0.021(2) Uani 1 1 d . . . . .
H217 H 0.496803 0.773137 0.336395 0.025 Uiso 1 1 calc R U . . .
C216 C 0.5170(5) 0.6567(5) 0.3325(5) 0.022(2) Uani 1 1 d . . . . .
C215 C 0.6767(6) 0.4145(6) 0.1444(6) 0.037(3) Uani 1 1 d . . . . .
H21C H 0.646616 0.428721 0.097185 0.055 Uiso 1 1 calc R U . . .
H21D H 0.635838 0.401108 0.181747 0.055 Uiso 1 1 calc R U . . .
H21E H 0.710551 0.369205 0.135866 0.055 Uiso 1 1 calc R U . . .
C214 C 0.8042(6) 0.5002(7) 0.1153(6) 0.043(3) Uani 1 1 d . U . . .
H21F H 0.776680 0.514957 0.067025 0.064 Uiso 1 1 calc R U . . .
H21G H 0.834892 0.452539 0.108641 0.064 Uiso 1 1 calc R U . . .
H21H H 0.843806 0.542851 0.133818 0.064 Uiso 1 1 calc R U . . .
C213 C 0.7812(6) 0.4668(6) 0.2495(6) 0.039(3) Uani 1 1 d . . . . .
H21I H 0.810528 0.418010 0.245521 0.059 Uiso 1 1 calc R U . . .
H21J H 0.739948 0.461244 0.287939 0.059 Uiso 1 1 calc R U . . .
H21K H 0.822281 0.509966 0.263623 0.059 Uiso 1 1 calc R U . . .
C212 C 0.7354(6) 0.4845(6) 0.1737(5) 0.029(2) Uani 1 1 d . . . . .
C211 C 0.6842(5) 0.5573(5) 0.1807(5) 0.020(2) Uani 1 1 d . . . . .
C210 C 0.6971(6) 0.6303(6) 0.1469(5) 0.028(2) Uani 1 1 d . . . . .
H210 H 0.740901 0.645128 0.115278 0.033 Uiso 1 1 calc R U . . .
C209 C 0.6333(6) 0.6770(5) 0.1685(5) 0.023(2) Uani 1 1 d . . . . .
H209 H 0.624395 0.729687 0.154507 0.028 Uiso 1 1 calc R U . . .
C208 C 0.3842(6) 0.3558(6) 0.1878(6) 0.033(3) Uani 1 1 d . . . . .
H20A H 0.390860 0.366158 0.134486 0.049 Uiso 1 1 calc R U . . .
H20B H 0.361801 0.301812 0.193653 0.049 Uiso 1 1 calc R U . . .
H20C H 0.439144 0.362954 0.215904 0.049 Uiso 1 1 calc R U . . .
C207 C 0.2349(6) 0.3989(6) 0.1757(6) 0.034(3) Uani 1 1 d . . . . .
H20D H 0.239898 0.409825 0.122248 0.051 Uiso 1 1 calc R U . . .
H20E H 0.194226 0.433396 0.195897 0.051 Uiso 1 1 calc R U . . .
H20F H 0.215429 0.344076 0.181709 0.051 Uiso 1 1 calc R U . . .
C206 C 0.3133(7) 0.3989(6) 0.3023(5) 0.035(3) Uani 1 1 d . . . . .
H20G H 0.269487 0.431225 0.320474 0.052 Uiso 1 1 calc R U . . .
H20H H 0.367274 0.412524 0.330181 0.052 Uiso 1 1 calc R U . . .
H20I H 0.297670 0.343374 0.309839 0.052 Uiso 1 1 calc R U . . .
N205 N 0.5297(4) 0.5896(4) 0.3715(4) 0.0151(16) Uani 1 1 d . . . . .
C205 C 0.3218(5) 0.4137(5) 0.2186(5) 0.024(2) Uani 1 1 d . . . . .
N204 N 0.6180(4) 0.5580(4) 0.2222(4) 0.0208(17) Uani 1 1 d . . . . .
C204 C 0.3553(5) 0.4957(5) 0.2075(5) 0.021(2) Uani 1 1 d . . . . .
N203 N 0.5870(4) 0.6317(4) 0.2132(4) 0.0169(16) Uani 1 1 d . . . . .
C203 C 0.3172(6) 0.5573(6) 0.1658(5) 0.025(2) Uani 1 1 d . . . . .
H203 H 0.264380 0.553851 0.137406 0.030 Uiso 1 1 calc R U . . .
N202 N 0.4296(4) 0.5241(4) 0.2396(4) 0.0177(17) Uani 1 1 d . . . . .
C202 C 0.3711(5) 0.6222(5) 0.1744(5) 0.020(2) Uani 1 1 d . . . . .
H202 H 0.362881 0.672425 0.153402 0.024 Uiso 1 1 calc R U . . .

loop_
_atom_site_aniso_label
_atom_site_aniso_U_11
_atom_site_aniso_U_22
_atom_site_aniso_U_33
_atom_site_aniso_U_23
_atom_site_aniso_U_13
_atom_site_aniso_U_12
I1 0.0373(4) 0.0306(4) 0.0173(3) -0.0098(3) 0.0091(3) 0.0027(3)
Cu1 0.0229(6) 0.0275(7) 0.0162(6) -0.0078(5) 0.0053(5) 0.0002(5)
N1 0.023(4) 0.020(4) 0.017(4) 0.004(3) 0.003(3) 0.000(3)
C1 0.006(4) 0.034(6) 0.022(5) 0.004(4) 0.006(3) 0.008(4)
N2 0.021(4) 0.027(5) 0.025(4) -0.013(3) 0.005(3) 0.002(3)
C2 0.026(5) 0.033(6) 0.024(5) 0.007(4) -0.003(4) -0.003(4)
N3 0.021(4) 0.028(5) 0.014(4) 0.000(3) 0.002(3) -0.002(3)
C3 0.019(5) 0.026(6) 0.034(6) 0.000(4) 0.000(4) 0.001(4)
N4 0.024(4) 0.024(4) 0.018(4) -0.007(3) -0.003(3) 0.001(3)
C4 0.018(5) 0.026(6) 0.039(6) -0.010(4) 0.007(4) -0.008(4)
N5 0.016(4) 0.025(4) 0.013(4) -0.007(3) 0.005(3) 0.001(3)
C5 0.040(6) 0.033(6) 0.034(6) -0.017(5) -0.005(5) 0.018(5)
C6 0.026(5) 0.054(8) 0.049(7) -0.027(6) 0.012(5) 0.000(5)
C7 0.051(8) 0.074(10) 0.081(10) -0.025(8) -0.019(7) 0.046(7)
C8 0.038(6) 0.034(6) 0.045(7) -0.023(5) -0.003(5) 0.002(5)
C9 0.024(5) 0.032(6) 0.030(6) -0.004(4) 0.007(4) -0.005(4)
Cu10 0.0239(6) 0.0197(6) 0.0453(8) -0.0021(5) -0.0005(5) 0.0000(5)
C10 0.020(5) 0.057(7) 0.020(5) 0.000(5) 0.002(4) -0.009(5)
C12 0.024(5) 0.064(8) 0.027(6) -0.011(5) -0.003(4) -0.004(5)
C11 0.019(5) 0.026(6) 0.036(6) -0.006(4) 0.003(4) -0.004(4)
C13 0.048(7) 0.039(7) 0.049(7) -0.027(6) -0.002(6) -0.011(5)
C15 0.027(6) 0.118(13) 0.046(8) -0.014(8) 0.001(5) -0.029(7)
C14 0.036(6) 0.066(8) 0.033(6) -0.002(6) -0.011(5) 0.017(6)
C16 0.013(4) 0.023(5) 0.026(5) 0.004(4) 0.001(4) -0.003(4)
C17 0.026(5) 0.036(6) 0.013(5) -0.010(4) 0.004(4) 0.006(4)
C18 0.033(5) 0.026(6) 0.027(5) -0.013(4) 0.000(4) -0.002(4)
C19 0.023(5) 0.019(5) 0.029(5) -0.006(4) 0.008(4) -0.001(4)
C20 0.022(5) 0.018(5) 0.014(4) -0.007(4) 0.003(4) -0.001(4)
Cu20 0.0223(6) 0.0163(6) 0.0236(6) -0.0054(5) 0.0025(5) 0.0032(5)
C21 0.028(5) 0.019(5) 0.015(4) -0.008(4) 0.006(4) 0.001(4)
Cu30 0.0201(6) 0.0272(7) 0.0163(6) -0.0053(5) 0.0009(4) 0.0013(5)
I101 0.0435(4) 0.0206(4) 0.0445(4) 0.0040(3) -0.0135(3) -0.0059(3)
N101 0.024(4) 0.020(4) 0.030(4) -0.008(3) 0.000(3) 0.000(3)
C101 0.027(5) 0.010(5) 0.039(6) -0.010(4) 0.007(4) 0.003(4)
I201 0.0401(4) 0.0196(3) 0.0278(3) -0.0036(3) 0.0090(3) 0.0119(3)
C201 0.013(4) 0.018(5) 0.027(5) -0.010(4) 0.008(4) 0.004(4)
N201 0.019(4) 0.014(4) 0.023(4) -0.005(3) 0.003(3) 0.002(3)
C122 0.028(5) 0.015(5) 0.035(5) -0.001(4) -0.009(4) 0.005(4)
C121 0.015(4) 0.020(5) 0.039(6) 0.003(4) 0.005(4) 0.006(4)
C120 0.030(5) 0.021(5) 0.035(6) -0.003(4) -0.001(4) 0.006(4)
C119 0.048(6) 0.025(6) 0.042(6) -0.002(5) 0.020(5) 0.014(5)
C118 0.031(5) 0.020(5) 0.033(6) -0.016(4) 0.013(4) 0.004(4)
C117 0.023(5) 0.015(5) 0.039(6) -0.013(4) 0.004(4) 0.004(4)
C116 0.084(8) 0.087(9) 0.103(9) 0.010(7) 0.048(7) 0.014(7)
C115 0.077(10) 0.020(7) 0.147(16) 0.008(8) 0.062(11) 0.005(7)
C114 0.100(12) 0.059(10) 0.111(13) 0.048(9) 0.059(10) 0.055(9)
C113 0.067(9) 0.040(8) 0.088(11) 0.005(7) 0.045(8) 0.007(7)
C112 0.038(6) 0.038(7) 0.069(9) 0.015(6) 0.021(6) 0.010(6)
C111 0.054(7) 0.042(7) 0.072(9) 0.013(6) 0.041(7) 0.030(6)
C110 0.037(6) 0.036(7) 0.045(7) -0.008(5) 0.010(5) 0.011(5)
C109 0.028(6) 0.027(6) 0.070(8) 0.012(5) -0.006(5) -0.004(5)
C108 0.022(5) 0.040(7) 0.056(7) 0.000(5) -0.004(5) 0.007(5)
C107 0.049(7) 0.034(7) 0.054(7) -0.017(6) 0.000(6) 0.009(6)
C106 0.021(5) 0.023(5) 0.044(6) -0.004(5) 0.000(4) -0.002(4)
C105 0.025(5) 0.020(5) 0.033(6) -0.008(4) 0.010(4) -0.003(4)
N105 0.017(4) 0.017(4) 0.040(5) 0.006(4) 0.005(3) 0.001(3)
C104 0.025(5) 0.020(5) 0.026(5) -0.008(4) -0.001(4) -0.010(4)
N104 0.032(5) 0.040(6) 0.057(6) 0.008(5) 0.013(5) 0.016(4)
C103 0.030(5) 0.017(5) 0.032(5) -0.009(4) 0.007(4) 0.009(4)
N103 0.028(4) 0.030(5) 0.039(5) -0.001(4) 0.014(4) 0.009(4)
N102 0.021(4) 0.014(4) 0.031(4) -0.008(3) 0.010(3) 0.007(3)
I301 0.0257(3) 0.0430(4) 0.0169(3) -0.0015(3) 0.0001(3) -0.0004(3)
N301 0.024(4) 0.020(4) 0.013(4) -0.005(3) 0.004(3) 0.000(3)
C302 0.022(5) 0.035(6) 0.028(5) -0.025(5) -0.006(4) 0.004(4)
N302 0.026(4) 0.021(4) 0.019(4) -0.003(3) 0.006(3) 0.002(3)
C303 0.020(5) 0.036(6) 0.030(5) -0.018(5) 0.002(4) 0.005(4)
N303 0.015(4) 0.022(4) 0.022(4) -0.010(3) 0.006(3) 0.007(3)
C304 0.013(4) 0.030(6) 0.036(6) -0.004(4) -0.005(4) -0.004(4)
N304 0.019(4) 0.024(4) 0.023(4) -0.002(3) 0.000(3) 0.002(3)
C305 0.019(5) 0.057(8) 0.027(6) -0.003(5) 0.001(4) -0.008(5)
N305 0.017(4) 0.017(4) 0.019(4) -0.005(3) 0.006(3) -0.001(3)
C306 0.016(5) 0.097(10) 0.025(6) 0.000(6) 0.006(4) 0.001(6)
C307 0.042(6) 0.054(8) 0.037(7) 0.017(6) 0.003(5) -0.019(6)
C308 0.041(6) 0.081(8) 0.060(7) -0.002(6) 0.005(5) -0.035(6)
C309 0.024(5) 0.029(6) 0.019(5) -0.012(4) 0.014(4) -0.008(4)
C310 0.023(5) 0.029(6) 0.033(6) -0.012(4) 0.008(4) 0.006(4)
C311 0.015(4) 0.025(5) 0.040(6) -0.006(4) 0.013(4) 0.000(4)
C312 0.017(5) 0.032(6) 0.048(7) -0.003(5) 0.004(5) 0.005(4)
C313 0.032(6) 0.035(6) 0.039(6) 0.005(5) -0.001(5) 0.004(5)
C314 0.043(7) 0.042(7) 0.051(7) 0.007(6) -0.008(6) 0.013(6)
C315 0.036(6) 0.046(8) 0.077(9) -0.011(6) 0.007(6) 0.021(6)
C316 0.016(4) 0.017(5) 0.013(4) -0.010(4) 0.003(3) 0.002(4)
C317 0.027(4) 0.028(4) 0.016(4) -0.009(3) 0.006(3) 0.004(3)
C318 0.051(6) 0.026(6) 0.016(5) -0.001(4) 0.012(4) -0.007(5)
C319 0.045(6) 0.027(6) 0.027(6) -0.017(5) 0.016(5) 0.000(5)
C320 0.026(5) 0.019(5) 0.022(5) -0.005(4) 0.006(4) -0.004(4)
C321 0.024(5) 0.029(5) 0.015(5) -0.009(4) 0.002(4) -0.007(4)
C301 0.022(5) 0.023(5) 0.016(5) -0.006(4) 0.005(4) 0.003(4)
C221 0.024(4) 0.020(5) 0.010(4) -0.006(4) -0.001(4) -0.001(4)
C220 0.013(4) 0.029(5) 0.019(5) -0.005(4) 0.001(4) 0.002(4)
C219 0.035(5) 0.033(6) 0.018(5) -0.014(4) 0.010(4) 0.001(5)
C218 0.036(5) 0.011(5) 0.028(5) -0.006(4) 0.010(4) 0.003(4)
C217 0.031(5) 0.016(5) 0.017(5) 0.000(4) 0.001(4) 0.003(4)
C216 0.019(4) 0.023(5) 0.025(5) -0.002(4) 0.008(4) 0.002(4)
C215 0.043(6) 0.042(7) 0.026(5) -0.014(5) 0.012(5) 0.012(5)
C214 0.034(5) 0.049(6) 0.049(6) -0.009(5) 0.028(5) 0.010(5)
C213 0.036(6) 0.038(7) 0.045(7) -0.009(5) 0.002(5) 0.019(5)
C212 0.022(5) 0.031(6) 0.035(6) -0.010(5) 0.010(4) 0.002(4)
C211 0.021(5) 0.024(5) 0.015(4) -0.005(4) 0.001(4) 0.000(4)
C210 0.022(5) 0.039(6) 0.022(5) -0.002(4) 0.014(4) -0.007(4)
C209 0.027(5) 0.020(5) 0.023(5) 0.006(4) 0.008(4) 0.001(4)
C208 0.028(5) 0.026(6) 0.044(6) -0.019(5) 0.004(5) 0.005(4)
C207 0.020(5) 0.036(6) 0.044(6) -0.011(5) -0.006(5) -0.009(4)
C206 0.054(7) 0.021(6) 0.029(6) -0.002(4) 0.012(5) -0.007(5)
N205 0.013(3) 0.020(4) 0.013(4) -0.004(3) 0.006(3) -0.003(3)
C205 0.018(5) 0.014(5) 0.041(6) -0.010(4) 0.008(4) -0.007(4)
N204 0.022(4) 0.017(4) 0.024(4) -0.009(3) 0.003(3) 0.007(3)
C204 0.024(5) 0.025(5) 0.016(4) -0.008(4) 0.008(4) 0.007(4)
N203 0.017(4) 0.017(4) 0.017(4) -0.006(3) 0.006(3) 0.000(3)
C203 0.020(5) 0.031(6) 0.023(5) -0.001(4) 0.003(4) -0.001(4)
N202 0.015(4) 0.014(4) 0.023(4) -0.009(3) 0.001(3) -0.002(3)
C202 0.021(5) 0.018(5) 0.020(5) -0.005(4) 0.007(4) 0.002(4)

loop_
_atom_type_symbol
_atom_type_description
_atom_type_scat_dispersion_real
_atom_type_scat_dispersion_imag
_atom_type_scat_source
C C 0.0033 0.0016 'International Tables Vol C Tables 4.2.6.8 and 6.1.1.4'
H H 0.0000 0.0000 'International Tables Vol C Tables 4.2.6.8 and 6.1.1.4'
N N 0.0061 0.0033 'International Tables Vol C Tables 4.2.6.8 and 6.1.1.4'
Cu Cu 0.3201 1.2651 'International Tables Vol C Tables 4.2.6.8 and 6.1.1.4'
I I -0.4742 1.8119 'International Tables Vol C Tables 4.2.6.8 and 6.1.1.4'

loop_
_geom_angle_atom_site_label_1
_geom_angle_atom_site_label_2
_geom_angle_atom_site_label_3
_geom_angle
_geom_angle_site_symmetry_1
_geom_angle_site_symmetry_3
_geom_angle_publ_flag
N4 Cu1 N2 89.4(3) . . ?
N4 Cu1 N5 90.3(3) . . ?
N2 Cu1 N5 92.7(3) . . ?
N4 Cu1 I1 128.88(18) . . ?
N2 Cu1 I1 119.94(19) . . ?
N5 Cu1 I1 125.1(2) . . ?
N2 N1 C2 111.9(7) . . ?
N2 N1 C1 123.0(7) . . ?
C2 N1 C1 125.1(7) . . ?
N1 C1 N3 110.2(7) . . ?
N1 C1 C16 111.5(7) . . ?
N3 C1 C16 113.8(7) . . ?
N1 C1 H1 107.0 . . ?
N3 C1 H1 107.0 . . ?
C16 C1 H1 107.0 . . ?
C4 N2 N1 104.9(7) . . ?
C4 N2 Cu1 145.6(6) . . ?
N1 N2 Cu1 108.9(5) . . ?
C3 C2 N1 106.2(8) . . ?
C3 C2 H2 126.9 . . ?
N1 C2 H2 126.9 . . ?
C9 N3 N4 111.2(7) . . ?
C9 N3 C1 127.0(7) . . ?
N4 N3 C1 121.9(7) . . ?
C2 C3 C4 106.8(8) . . ?
C2 C3 H3 126.6 . . ?
C4 C3 H3 126.6 . . ?
C11 N4 N3 104.9(8) . . ?
C11 N4 Cu1 144.5(6) . . ?
N3 N4 Cu1 109.9(5) . . ?
N2 C4 C3 110.2(8) . . ?
N2 C4 C5 120.9(8) . . ?
C3 C4 C5 128.9(8) . . ?
C20 N5 C16 117.6(7) . . ?
C20 N5 Cu1 130.5(5) . . ?
C16 N5 Cu1 111.6(6) . . ?
C4 C5 C6 109.9(8) . . ?
C4 C5 C8 109.1(8) . . ?
C6 C5 C8 110.6(9) . . ?
C4 C5 C7 108.6(9) . . ?
C6 C5 C7 110.6(10) . . ?
C8 C5 C7 108.0(9) . . ?
C5 C6 H6A 109.5 . . ?
C5 C6 H6B 109.5 . . ?
H6A C6 H6B 109.5 . . ?
C5 C6 H6C 109.5 . . ?
H6A C6 H6C 109.5 . . ?
H6B C6 H6C 109.5 . . ?
C5 C7 H7A 109.5 . . ?
C5 C7 H7B 109.5 . . ?
H7A C7 H7B 109.5 . . ?
C5 C7 H7C 109.5 . . ?
H7A C7 H7C 109.5 . . ?
H7B C7 H7C 109.5 . . ?
C5 C8 H8A 109.5 . . ?
C5 C8 H8B 109.5 . . ?
H8A C8 H8B 109.5 . . ?
C5 C8 H8C 109.5 . . ?
H8A C8 H8C 109.5 . . ?
H8B C8 H8C 109.5 . . ?
N3 C9 C10 106.9(8) . . ?
N3 C9 H9 126.6 . . ?
C10 C9 H9 126.6 . . ?
N102 Cu10 N105 90.6(3) . . ?
N102 Cu10 N104 88.7(3) . . ?
N105 Cu10 N104 92.9(3) . . ?
N102 Cu10 I101 129.55(19) . . ?
N105 Cu10 I101 124.3(2) . . ?
N104 Cu10 I101 120.3(3) . . ?
C9 C10 C11 106.6(9) . . ?
C9 C10 H10 126.7 . . ?
C11 C10 H10 126.7 . . ?
C13 C12 C11 110.0(8) . . ?
C13 C12 C14 111.5(9) . . ?
C11 C12 C14 109.6(9) . . ?
C13 C12 C15 107.5(10) . . ?
C11 C12 C15 108.0(9) . . ?
C14 C12 C15 110.2(9) . . ?
N4 C11 C10 110.4(8) . . ?
N4 C11 C12 120.8(9) . . ?
C10 C11 C12 128.7(9) . . ?
C12 C13 H13A 109.5 . . ?
C12 C13 H13B 109.5 . . ?
H13A C13 H13B 109.5 . . ?
C12 C13 H13C 109.5 . . ?
H13A C13 H13C 109.5 . . ?
H13B C13 H13C 109.5 . . ?
C12 C15 H15A 109.5 . . ?
C12 C15 H15B 109.5 . . ?
H15A C15 H15B 109.5 . . ?
C12 C15 H15C 109.5 . . ?
H15A C15 H15C 109.5 . . ?
H15B C15 H15C 109.5 . . ?
C12 C14 H14A 109.5 . . ?
C12 C14 H14B 109.5 . . ?
H14A C14 H14B 109.5 . . ?
C12 C14 H14C 109.5 . . ?
H14A C14 H14C 109.5 . . ?
H14B C14 H14C 109.5 . . ?
N5 C16 C17 124.0(9) . . ?
N5 C16 C1 119.1(7) . . ?
C17 C16 C1 116.9(8) . . ?
C18 C17 C16 116.8(8) . . ?
C18 C17 H17 121.6 . . ?
C16 C17 H17 121.6 . . ?
C19 C18 C17 119.7(8) . . ?
C19 C18 H18 120.2 . . ?
C17 C18 H18 120.2 . . ?
C18 C19 C20 120.3(9) . . ?
C18 C19 H19 119.9 . . ?
C20 C19 H19 119.9 . . ?
N5 C20 C19 121.6(8) . . ?
N5 C20 C21 117.9(7) . . ?
C19 C20 C21 120.5(8) . . ?
N202 Cu20 N205 87.0(2) . . ?
N202 Cu20 N204 90.7(3) . . ?
N205 Cu20 N204 93.7(3) . . ?
N202 Cu20 I201 131.2(2) . . ?
N205 Cu20 I201 124.8(2) . . ?
N204 Cu20 I201 118.82(18) . . ?
C20 C21 C21 111.7(9) . 2_565 ?
C20 C21 H21A 109.3 . . ?
C21 C21 H21A 109.3 2_565 . ?
C20 C21 H21B 109.3 . . ?
C21 C21 H21B 109.3 2_565 . ?
H21A C21 H21B 108.0 . . ?
N302 Cu30 N304 89.2(3) . . ?
N302 Cu30 N305 90.0(3) . . ?
N304 Cu30 N305 91.8(3) . . ?
N302 Cu30 I301 126.2(2) . . ?
N304 Cu30 I301 122.66(19) . . ?
N305 Cu30 I301 126.19(18) . . ?
C103 N101 N102 112.5(7) . . ?
C103 N101 C101 125.7(7) . . ?
N102 N101 C101 121.6(7) . . ?
N103 C101 N101 111.3(8) . . ?
N103 C101 C117 112.6(8) . . ?
N101 C101 C117 112.8(7) . . ?
N103 C101 H101 106.6 . . ?
N101 C101 H101 106.6 . . ?
C117 C101 H101 106.6 . . ?
N201 C201 N203 110.6(6) . . ?
N201 C201 C216 113.3(7) . . ?
N203 C201 C216 113.4(6) . . ?
N201 C201 H201 106.3 . . ?
N203 C201 H201 106.3 . . ?
C216 C201 H201 106.3 . . ?
C202 N201 N202 111.5(7) . . ?
C202 N201 C201 126.4(8) . . ?
N202 N201 C201 121.8(7) . . ?
C121 C122 C122 112.2(10) . 2_675 ?
C121 C122 H12A 109.2 . . ?
C122 C122 H12A 109.2 2_675 . ?
C121 C122 H12B 109.2 . . ?
C122 C122 H12B 109.2 2_675 . ?
H12A C122 H12B 107.9 . . ?
N105 C121 C120 121.0(8) . . ?
N105 C121 C122 119.0(8) . . ?
C120 C121 C122 120.0(9) . . ?
C121 C120 C119 120.9(9) . . ?
C121 C120 H120 119.6 . . ?
C119 C120 H120 119.6 . . ?
C120 C119 C118 117.9(10) . . ?
C120 C119 H119 121.0 . . ?
C118 C119 H119 121.0 . . ?
C117 C118 C119 119.4(9) . . ?
C117 C118 H118 120.3 . . ?
C119 C118 H118 120.3 . . ?
N105 C117 C118 122.4(9) . . ?
N105 C117 C101 120.1(9) . . ?
C118 C117 C101 117.5(8) . . ?
C113 C116 H11A 109.5 . . ?
C113 C116 H11B 109.5 . . ?
H11A C116 H11B 109.5 . . ?
C113 C116 H11C 109.5 . . ?
H11A C116 H11C 109.5 . . ?
H11B C116 H11C 109.5 . . ?
C113 C115 H11D 109.5 . . ?
C113 C115 H11E 109.5 . . ?
H11D C115 H11E 109.5 . . ?
C113 C115 H11F 109.5 . . ?
H11D C115 H11F 109.5 . . ?
H11E C115 H11F 109.5 . . ?
C113 C114 H11G 109.5 . . ?
C113 C114 H11H 109.5 . . ?
H11G C114 H11H 109.5 . . ?
C113 C114 H11I 109.5 . . ?
H11G C114 H11I 109.5 . . ?
H11H C114 H11I 109.5 . . ?
C112 C113 C116 112.9(11) . . ?
C112 C113 C115 107.3(12) . . ?
C116 C113 C115 108.1(12) . . ?
C112 C113 C114 109.7(11) . . ?
C116 C113 C114 111.0(13) . . ?
C115 C113 C114 107.6(11) . . ?
N104 C112 C111 110.3(11) . . ?
N104 C112 C113 121.9(10) . . ?
C111 C112 C113 127.3(11) . . ?
C110 C111 C112 107.2(10) . . ?
C110 C111 H111 126.4 . . ?
C112 C111 H111 126.4 . . ?
C111 C110 N103 105.3(10) . . ?
C111 C110 H110 127.3 . . ?
N103 C110 H110 127.3 . . ?
C106 C109 H10A 109.5 . . ?
C106 C109 H10B 109.5 . . ?
H10A C109 H10B 109.5 . . ?
C106 C109 H10C 109.5 . . ?
H10A C109 H10C 109.5 . . ?
H10B C109 H10C 109.5 . . ?
C106 C108 H10D 109.5 . . ?
C106 C108 H10E 109.5 . . ?
H10D C108 H10E 109.5 . . ?
C106 C108 H10F 109.5 . . ?
H10D C108 H10F 109.5 . . ?
H10E C108 H10F 109.5 . . ?
C106 C107 H10G 109.5 . . ?
C106 C107 H10H 109.5 . . ?
H10G C107 H10H 109.5 . . ?
C106 C107 H10I 109.5 . . ?
H10G C107 H10I 109.5 . . ?
H10H C107 H10I 109.5 . . ?
C108 C106 C105 111.5(8) . . ?
C108 C106 C109 108.3(9) . . ?
C105 C106 C109 109.5(8) . . ?
C108 C106 C107 109.5(8) . . ?
C105 C106 C107 108.4(8) . . ?
C109 C106 C107 109.5(9) . . ?
N102 C105 C104 111.2(8) . . ?
N102 C105 C106 122.2(8) . . ?
C104 C105 C106 126.6(8) . . ?
C117 N105 C121 118.3(8) . . ?
C117 N105 Cu10 110.6(6) . . ?
C121 N105 Cu10 131.1(6) . . ?
C103 C104 C105 105.2(8) . . ?
C103 C104 H104 127.4 . . ?
C105 C104 H104 127.4 . . ?
C112 N104 N103 104.2(8) . . ?
C112 N104 Cu10 147.6(8) . . ?
N103 N104 Cu10 108.1(6) . . ?
N101 C103 C104 106.8(8) . . ?
N101 C103 H103 126.6 . . ?
C104 C103 H103 126.6 . . ?
N104 N103 C110 113.0(9) . . ?
N104 N103 C101 122.8(7) . . ?
C110 N103 C101 123.9(9) . . ?
C105 N102 N101 104.2(7) . . ?
C105 N102 Cu10 144.9(6) . . ?
N101 N102 Cu10 109.9(5) . . ?
C302 N301 N302 110.7(8) . . ?
C302 N301 C301 127.3(7) . . ?
N302 N301 C301 122.0(7) . . ?
C303 C302 N301 107.4(8) . . ?
C303 C302 H302 126.3 . . ?
N301 C302 H302 126.3 . . ?
C304 N302 N301 105.9(7) . . ?
C304 N302 Cu30 143.4(6) . . ?
N301 N302 Cu30 110.5(5) . . ?
C302 C303 C304 106.3(9) . . ?
C302 C303 H303 126.8 . . ?
C304 C303 H303 126.8 . . ?
C309 N303 N304 111.7(7) . . ?
C309 N303 C301 127.8(7) . . ?
N304 N303 C301 120.5(6) . . ?
N302 C304 C303 109.6(9) . . ?
N302 C304 C305 121.4(8) . . ?
C303 C304 C305 129.0(9) . . ?
C311 N304 N303 104.4(7) . . ?
C311 N304 Cu30 144.9(6) . . ?
N303 N304 Cu30 110.7(5) . . ?
C304 C305 C306 110.2(9) . . ?
C304 C305 C307 110.4(8) . . ?
C306 C305 C307 111.0(8) . . ?
C304 C305 C308 109.0(8) . . ?
C306 C305 C308 108.8(9) . . ?
C307 C305 C308 107.4(10) . . ?
C320 N305 C316 118.2(8) . . ?
C320 N305 Cu30 130.3(6) . . ?
C316 N305 Cu30 111.3(5) . . ?
C305 C306 H30A 109.5 . . ?
C305 C306 H30B 109.5 . . ?
H30A C306 H30B 109.5 . . ?
C305 C306 H30C 109.5 . . ?
H30A C306 H30C 109.5 . . ?
H30B C306 H30C 109.5 . . ?
C305 C307 H30D 109.5 . . ?
C305 C307 H30E 109.5 . . ?
H30D C307 H30E 109.5 . . ?
C305 C307 H30F 109.5 . . ?
H30D C307 H30F 109.5 . . ?
H30E C307 H30F 109.5 . . ?
C305 C308 H30G 109.5 . . ?
C305 C308 H30H 109.5 . . ?
H30G C308 H30H 109.5 . . ?
C305 C308 H30I 109.5 . . ?
H30G C308 H30I 109.5 . . ?
H30H C308 H30I 109.5 . . ?
C310 C309 N303 107.1(8) . . ?
C310 C309 H309 126.5 . . ?
N303 C309 H309 126.5 . . ?
C309 C310 C311 106.2(7) . . ?
C309 C310 H310 126.9 . . ?
C311 C310 H310 126.9 . . ?
N304 C311 C310 110.6(8) . . ?
N304 C311 C312 121.8(8) . . ?
C310 C311 C312 127.5(8) . . ?
C311 C312 C313 110.5(8) . . ?
C311 C312 C315 110.7(9) . . ?
C313 C312 C315 109.2(8) . . ?
C311 C312 C314 109.3(8) . . ?
C313 C312 C314 109.9(9) . . ?
C315 C312 C314 107.3(9) . . ?
C312 C313 H31A 109.5 . . ?
C312 C313 H31B 109.5 . . ?
H31A C313 H31B 109.5 . . ?
C312 C313 H31C 109.5 . . ?
H31A C313 H31C 109.5 . . ?
H31B C313 H31C 109.5 . . ?
C312 C314 H31D 109.5 . . ?
C312 C314 H31E 109.5 . . ?
H31D C314 H31E 109.5 . . ?
C312 C314 H31F 109.5 . . ?
H31D C314 H31F 109.5 . . ?
H31E C314 H31F 109.5 . . ?
C312 C315 H31G 109.5 . . ?
C312 C315 H31H 109.5 . . ?
H31G C315 H31H 109.5 . . ?
C312 C315 H31I 109.5 . . ?
H31G C315 H31I 109.5 . . ?
H31H C315 H31I 109.5 . . ?
N305 C316 C317 123.2(7) . . ?
N305 C316 C301 119.7(8) . . ?
C317 C316 C301 117.1(7) . . ?
C318 C317 C316 118.6(8) . . ?
C318 C317 H317 120.7 . . ?
C316 C317 H317 120.7 . . ?
C317 C318 C319 119.0(9) . . ?
C317 C318 H318 120.5 . . ?
C319 C318 H318 120.5 . . ?
C318 C319 C320 119.2(9) . . ?
C318 C319 H319 120.4 . . ?
C320 C319 H319 120.4 . . ?
N305 C320 C319 121.8(8) . . ?
N305 C320 C321 118.9(8) . . ?
C319 C320 C321 119.3(8) . . ?
C320 C321 C321 112.5(8) . 2_776 ?
C320 C321 H32A 109.1 . . ?
C321 C321 H32A 109.1 2_776 . ?
C320 C321 H32B 109.1 . . ?
C321 C321 H32B 109.1 2_776 . ?
H32A C321 H32B 107.8 . . ?
N303 C301 N301 110.5(7) . . ?
N303 C301 C316 112.4(7) . . ?
N301 C301 C316 113.6(7) . . ?
N303 C301 H301 106.6 . . ?
N301 C301 H301 106.6 . . ?
C316 C301 H301 106.6 . . ?
C220 C221 C221 112.7(8) . 2_666 ?
C220 C221 H22A 109.0 . . ?
C221 C221 H22A 109.0 2_666 . ?
C220 C221 H22B 109.0 . . ?
C221 C221 H22B 109.0 2_666 . ?
H22A C221 H22B 107.8 . . ?
N205 C220 C219 121.3(8) . . ?
N205 C220 C221 119.0(7) . . ?
C219 C220 C221 119.7(8) . . ?
C218 C219 C220 120.3(8) . . ?
C218 C219 H219 119.9 . . ?
C220 C219 H219 119.9 . . ?
C219 C218 C217 118.9(8) . . ?
C219 C218 H218 120.6 . . ?
C217 C218 H218 120.6 . . ?
C216 C217 C218 117.9(8) . . ?
C216 C217 H217 121.1 . . ?
C218 C217 H217 121.1 . . ?
N205 C216 C217 123.7(8) . . ?
N205 C216 C201 118.5(7) . . ?
C217 C216 C201 117.6(8) . . ?
C212 C215 H21C 109.5 . . ?
C212 C215 H21D 109.5 . . ?
H21C C215 H21D 109.5 . . ?
C212 C215 H21E 109.5 . . ?
H21C C215 H21E 109.5 . . ?
H21D C215 H21E 109.5 . . ?
C212 C214 H21F 109.5 . . ?
C212 C214 H21G 109.5 . . ?
H21F C214 H21G 109.5 . . ?
C212 C214 H21H 109.5 . . ?
H21F C214 H21H 109.5 . . ?
H21G C214 H21H 109.5 . . ?
C212 C213 H21I 109.5 . . ?
C212 C213 H21J 109.5 . . ?
H21I C213 H21J 109.5 . . ?
C212 C213 H21K 109.5 . . ?
H21I C213 H21K 109.5 . . ?
H21J C213 H21K 109.5 . . ?
C211 C212 C213 109.9(7) . . ?
C211 C212 C215 109.8(7) . . ?
C213 C212 C215 111.7(9) . . ?
C211 C212 C214 109.5(8) . . ?
C213 C212 C214 107.9(8) . . ?
C215 C212 C214 108.0(8) . . ?
N204 C211 C210 110.2(8) . . ?
N204 C211 C212 121.9(9) . . ?
C210 C211 C212 127.9(8) . . ?
C209 C210 C211 106.8(8) . . ?
C209 C210 H210 126.6 . . ?
C211 C210 H210 126.6 . . ?
N203 C209 C210 105.3(8) . . ?
N203 C209 H209 127.3 . . ?
C210 C209 H209 127.3 . . ?
C205 C208 H20A 109.5 . . ?
C205 C208 H20B 109.5 . . ?
H20A C208 H20B 109.5 . . ?
C205 C208 H20C 109.5 . . ?
H20A C208 H20C 109.5 . . ?
H20B C208 H20C 109.5 . . ?
C205 C207 H20D 109.5 . . ?
C205 C207 H20E 109.5 . . ?
H20D C207 H20E 109.5 . . ?
C205 C207 H20F 109.5 . . ?
H20D C207 H20F 109.5 . . ?
H20E C207 H20F 109.5 . . ?
C205 C206 H20G 109.5 . . ?
C205 C206 H20H 109.5 . . ?
H20G C206 H20H 109.5 . . ?
C205 C206 H20I 109.5 . . ?
H20G C206 H20I 109.5 . . ?
H20H C206 H20I 109.5 . . ?
C220 N205 C216 117.9(7) . . ?
C220 N205 Cu20 130.0(6) . . ?
C216 N205 Cu20 112.2(5) . . ?
C204 C205 C206 109.8(7) . . ?
C204 C205 C207 110.8(8) . . ?
C206 C205 C207 109.3(8) . . ?
C204 C205 C208 109.1(8) . . ?
C206 C205 C208 109.4(8) . . ?
C207 C205 C208 108.4(7) . . ?
C211 N204 N203 105.4(8) . . ?
C211 N204 Cu20 145.1(6) . . ?
N203 N204 Cu20 109.5(5) . . ?
N202 C204 C203 108.2(8) . . ?
N202 C204 C205 122.9(8) . . ?
C203 C204 C205 128.9(8) . . ?
C209 N203 N204 112.3(7) . . ?
C209 N203 C201 126.9(7) . . ?
N204 N203 C201 120.7(7) . . ?
C202 C203 C204 107.0(8) . . ?
C202 C203 H203 126.5 . . ?
C204 C203 H203 126.5 . . ?
C204 N202 N201 106.4(7) . . ?
C204 N202 Cu20 143.3(6) . . ?
N201 N202 Cu20 109.7(5) . . ?
N201 C202 C203 106.8(8) . . ?
N201 C202 H202 126.6 . . ?
C203 C202 H202 126.6 . . ?

loop_
_geom_bond_atom_site_label_1
_geom_bond_atom_site_label_2
_geom_bond_distance
_geom_bond_site_symmetry_2
_geom_bond_publ_flag
I1 Cu1 2.504(2) . ?
Cu1 N4 2.097(8) . ?
Cu1 N2 2.161(8) . ?
Cu1 N5 2.164(7) . ?
N1 N2 1.367(10) . ?
N1 C2 1.374(11) . ?
N1 C1 1.463(10) . ?
C1 N3 1.476(11) . ?
C1 C16 1.507(13) . ?
C1 H1 1.0000 . ?
N2 C4 1.357(11) . ?
C2 C3 1.369(13) . ?
C2 H2 0.9500 . ?
N3 C9 1.358(12) . ?
N3 N4 1.400(9) . ?
C3 C4 1.408(13) . ?
C3 H3 0.9500 . ?
N4 C11 1.331(11) . ?
C4 C5 1.524(13) . ?
N5 C20 1.358(11) . ?
N5 C16 1.368(11) . ?
C5 C6 1.538(16) . ?
C5 C8 1.541(13) . ?
C5 C7 1.563(14) . ?
C6 H6A 0.9800 . ?
C6 H6B 0.9800 . ?
C6 H6C 0.9800 . ?
C7 H7A 0.9800 . ?
C7 H7B 0.9800 . ?
C7 H7C 0.9800 . ?
C8 H8A 0.9800 . ?
C8 H8B 0.9800 . ?
C8 H8C 0.9800 . ?
C9 C10 1.364(12) . ?
C9 H9 0.9500 . ?
Cu10 N102 2.118(7) . ?
Cu10 N105 2.156(8) . ?
Cu10 N104 2.186(9) . ?
Cu10 I101 2.504(2) . ?
C10 C11 1.420(14) . ?
C10 H10 0.9500 . ?
C12 C13 1.521(14) . ?
C12 C11 1.522(13) . ?
C12 C14 1.527(16) . ?
C12 C15 1.541(15) . ?
C13 H13A 0.9800 . ?
C13 H13B 0.9800 . ?
C13 H13C 0.9800 . ?
C15 H15A 0.9800 . ?
C15 H15B 0.9800 . ?
C15 H15C 0.9800 . ?
C14 H14A 0.9800 . ?
C14 H14B 0.9800 . ?
C14 H14C 0.9800 . ?
C16 C17 1.412(12) . ?
C17 C18 1.408(14) . ?
C17 H17 0.9500 . ?
C18 C19 1.381(13) . ?
C18 H18 0.9500 . ?
C19 C20 1.407(11) . ?
C19 H19 0.9500 . ?
C20 C21 1.508(12) . ?
Cu20 N202 2.125(7) . ?
Cu20 N205 2.141(6) . ?
Cu20 N204 2.170(8) . ?
Cu20 I201 2.500(2) . ?
C21 C21 1.564(16) 2_565 ?
C21 H21A 0.9900 . ?
C21 H21B 0.9900 . ?
Cu30 N302 2.111(7) . ?
Cu30 N304 2.146(7) . ?
Cu30 N305 2.161(8) . ?
Cu30 I301 2.503(2) . ?
N101 C103 1.344(11) . ?
N101 N102 1.378(10) . ?
N101 C101 1.463(11) . ?
C101 N103 1.451(12) . ?
C101 C117 1.514(13) . ?
C101 H101 1.0000 . ?
C201 N201 1.444(11) . ?
C201 N203 1.482(10) . ?
C201 C216 1.520(12) . ?
C201 H201 1.0000 . ?
N201 C202 1.347(10) . ?
N201 N202 1.373(10) . ?
C122 C121 1.492(12) . ?
C122 C122 1.530(18) 2_675 ?
C122 H12A 0.9900 . ?
C122 H12B 0.9900 . ?
C121 N105 1.371(12) . ?
C121 C120 1.386(14) . ?
C120 C119 1.393(13) . ?
C120 H120 0.9500 . ?
C119 C118 1.394(14) . ?
C119 H119 0.9500 . ?
C118 C117 1.391(14) . ?
C118 H118 0.9500 . ?
C117 N105 1.361(11) . ?
C116 C113 1.514(18) . ?
C116 H11A 0.9800 . ?
C116 H11B 0.9800 . ?
C116 H11C 0.9800 . ?
C115 C113 1.53(2) . ?
C115 H11D 0.9800 . ?
C115 H11E 0.9800 . ?
C115 H11F 0.9800 . ?
C114 C113 1.551(17) . ?
C114 H11G 0.9800 . ?
C114 H11H 0.9800 . ?
C114 H11I 0.9800 . ?
C113 C112 1.496(18) . ?
C112 N104 1.356(14) . ?
C112 C111 1.414(16) . ?
C111 C110 1.362(16) . ?
C111 H111 0.9500 . ?
C110 N103 1.382(12) . ?
C110 H110 0.9500 . ?
C109 C106 1.543(15) . ?
C109 H10A 0.9800 . ?
C109 H10B 0.9800 . ?
C109 H10C 0.9800 . ?
C108 C106 1.523(12) . ?
C108 H10D 0.9800 . ?
C108 H10E 0.9800 . ?
C108 H10F 0.9800 . ?
C107 C106 1.555(14) . ?
C107 H10G 0.9800 . ?
C107 H10H 0.9800 . ?
C107 H10I 0.9800 . ?
C106 C105 1.525(13) . ?
C105 N102 1.325(11) . ?
C105 C104 1.422(12) . ?
C104 C103 1.371(12) . ?
C104 H104 0.9500 . ?
N104 N103 1.362(12) . ?
C103 H103 0.9500 . ?
N301 C302 1.360(11) . ?
N301 N302 1.368(10) . ?
N301 C301 1.471(12) . ?
C302 C303 1.359(14) . ?
C302 H302 0.9500 . ?
N302 C304 1.344(12) . ?
C303 C304 1.411(12) . ?
C303 H303 0.9500 . ?
N303 C309 1.355(10) . ?
N303 N304 1.380(10) . ?
N303 C301 1.462(10) . ?
C304 C305 1.507(14) . ?
N304 C311 1.334(10) . ?
C305 C306 1.532(15) . ?
C305 C307 1.535(15) . ?
C305 C308 1.557(14) . ?
N305 C320 1.354(11) . ?
N305 C316 1.361(10) . ?
C306 H30A 0.9800 . ?
C306 H30B 0.9800 . ?
C306 H30C 0.9800 . ?
C307 H30D 0.9800 . ?
C307 H30E 0.9800 . ?
C307 H30F 0.9800 . ?
C308 H30G 0.9800 . ?
C308 H30H 0.9800 . ?
C308 H30I 0.9800 . ?
C309 C310 1.349(13) . ?
C309 H309 0.9500 . ?
C310 C311 1.416(13) . ?
C310 H310 0.9500 . ?
C311 C312 1.507(14) . ?
C312 C313 1.538(13) . ?
C312 C315 1.544(13) . ?
C312 C314 1.545(16) . ?
C313 H31A 0.9800 . ?
C313 H31B 0.9800 . ?
C313 H31C 0.9800 . ?
C314 H31D 0.9800 . ?
C314 H31E 0.9800 . ?
C314 H31F 0.9800 . ?
C315 H31G 0.9800 . ?
C315 H31H 0.9800 . ?
C315 H31I 0.9800 . ?
C316 C317 1.398(13) . ?
C316 C301 1.506(11) . ?
C317 C318 1.391(13) . ?
C317 H317 0.9500 . ?
C318 C319 1.404(12) . ?
C318 H318 0.9500 . ?
C319 C320 1.410(14) . ?
C319 H319 0.9500 . ?
C320 C321 1.505(11) . ?
C321 C321 1.542(16) 2_776 ?
C321 H32A 0.9900 . ?
C321 H32B 0.9900 . ?
C301 H301 1.0000 . ?
C221 C220 1.506(13) . ?
C221 C221 1.533(17) 2_666 ?
C221 H22A 0.9900 . ?
C221 H22B 0.9900 . ?
C220 N205 1.356(10) . ?
C220 C219 1.410(12) . ?
C219 C218 1.355(14) . ?
C219 H219 0.9500 . ?
C218 C217 1.429(12) . ?
C218 H218 0.9500 . ?
C217 C216 1.371(12) . ?
C217 H217 0.9500 . ?
C216 N205 1.361(12) . ?
C215 C212 1.546(14) . ?
C215 H21C 0.9800 . ?
C215 H21D 0.9800 . ?
C215 H21E 0.9800 . ?
C214 C212 1.572(14) . ?
C214 H21F 0.9800 . ?
C214 H21G 0.9800 . ?
C214 H21H 0.9800 . ?
C213 C212 1.533(14) . ?
C213 H21I 0.9800 . ?
C213 H21J 0.9800 . ?
C213 H21K 0.9800 . ?
C212 C211 1.528(12) . ?
C211 N204 1.325(11) . ?
C211 C210 1.399(14) . ?
C210 C209 1.392(12) . ?
C210 H210 0.9500 . ?
C209 N203 1.342(12) . ?
C209 H209 0.9500 . ?
C208 C205 1.556(11) . ?
C208 H20A 0.9800 . ?
C208 H20B 0.9800 . ?
C208 H20C 0.9800 . ?
C207 C205 1.543(12) . ?
C207 H20D 0.9800 . ?
C207 H20E 0.9800 . ?
C207 H20F 0.9800 . ?
C206 C205 1.530(14) . ?
C206 H20G 0.9800 . ?
C206 H20H 0.9800 . ?
C206 H20I 0.9800 . ?
C205 C204 1.491(13) . ?
N204 N203 1.381(10) . ?
C204 N202 1.345(11) . ?
C204 C203 1.428(13) . ?
C203 C202 1.368(13) . ?
C203 H203 0.9500 . ?
C202 H202 0.9500 . ?

loop_
_geom_hbond_atom_site_label_D
_geom_hbond_atom_site_label_H
_geom_hbond_atom_site_label_A
_geom_hbond_distance_DH
_geom_hbond_distance_HA
_geom_hbond_distance_DA
_geom_hbond_angle_DHA
_geom_hbond_site_symmetry_A
_geom_hbond_publ_flag
C1 H1 I301 1.00 2.99 3.893(10) 151.0 2_666 yes
C2 H2 I301 0.95 3.29 3.978(10) 130.8 2_666 yes
C9 H9 I301 0.95 3.01 3.788(10) 139.7 2_666 yes
C19 H19 I1 0.95 3.13 3.817(10) 131.0 2_565 yes
C21 H21A I1 0.99 3.06 3.978(9) 154.9 . yes
C101 H101 I201 1.00 2.81 3.795(9) 169.6 1_565 yes
C201 H201 I101 1.00 2.78 3.776(9) 176.7 . yes
C122 H12B I101 0.99 3.06 3.991(10) 157.6 . yes
C120 H120 I101 0.95 3.04 3.815(11) 139.2 2_675 yes
C110 H110 I201 0.95 3.24 3.984(12) 136.6 1_565 yes
C104 H104 I301 0.95 3.24 3.994(9) 137.4 2_776 yes
C103 H103 I201 0.95 3.27 4.035(9) 139.1 1_565 yes
C302 H302 I1 0.95 3.05 3.823(11) 139.3 2_665 yes
C309 H309 I1 0.95 3.30 3.989(9) 131.2 2_665 yes
C319 H319 I301 0.95 3.04 3.781(9) 136.1 2_776 yes
C321 H32B I301 0.99 3.12 4.021(10) 151.9 . yes
C301 H301 I1 1.00 2.92 3.849(9) 154.1 2_665 yes
C221 H22B I201 0.99 3.05 3.949(8) 151.9 . yes
C219 H219 I201 0.95 3.01 3.728(10) 133.5 2_666 yes
C217 H217 I101 0.95 3.19 4.042(9) 150.8 . yes
C202 H202 I101 0.95 3.34 4.077(10) 136.2 . yes

loop_
_geom_torsion_atom_site_label_1
_geom_torsion_atom_site_label_2
_geom_torsion_atom_site_label_3
_geom_torsion_atom_site_label_4
_geom_torsion
_geom_torsion_site_symmetry_1
_geom_torsion_site_symmetry_2
_geom_torsion_site_symmetry_3
_geom_torsion_site_symmetry_4
_geom_torsion_publ_flag
N2 N1 C1 N3 57.4(11) . . . . ?
C2 N1 C1 N3 -121.0(9) . . . . ?
N2 N1 C1 C16 -70.0(10) . . . . ?
C2 N1 C1 C16 111.7(10) . . . . ?
C2 N1 N2 C4 -0.6(10) . . . . ?
C1 N1 N2 C4 -179.1(8) . . . . ?
C2 N1 N2 Cu1 -174.1(6) . . . . ?
C1 N1 N2 Cu1 7.4(10) . . . . ?
N2 N1 C2 C3 1.2(11) . . . . ?
C1 N1 C2 C3 179.7(8) . . . . ?
N1 C1 N3 C9 112.5(9) . . . . ?
C16 C1 N3 C9 -121.4(9) . . . . ?
N1 C1 N3 N4 -65.7(10) . . . . ?
C16 C1 N3 N4 60.4(10) . . . . ?
N1 C2 C3 C4 -1.3(11) . . . . ?
C9 N3 N4 C11 -1.6(9) . . . . ?
C1 N3 N4 C11 176.8(8) . . . . ?
C9 N3 N4 Cu1 -174.8(6) . . . . ?
C1 N3 N4 Cu1 3.7(9) . . . . ?
N1 N2 C4 C3 -0.3(10) . . . . ?
Cu1 N2 C4 C3 168.8(8) . . . . ?
N1 N2 C4 C5 176.8(9) . . . . ?
Cu1 N2 C4 C5 -14.2(17) . . . . ?
C2 C3 C4 N2 1.0(11) . . . . ?
C2 C3 C4 C5 -175.7(10) . . . . ?
N2 C4 C5 C6 68.9(11) . . . . ?
C3 C4 C5 C6 -114.6(11) . . . . ?
N2 C4 C5 C8 -52.5(13) . . . . ?
C3 C4 C5 C8 123.9(11) . . . . ?
N2 C4 C5 C7 -170.0(10) . . . . ?
C3 C4 C5 C7 6.5(15) . . . . ?
N4 N3 C9 C10 1.4(10) . . . . ?
C1 N3 C9 C10 -177.0(8) . . . . ?
N3 C9 C10 C11 -0.6(11) . . . . ?
N3 N4 C11 C10 1.2(10) . . . . ?
Cu1 N4 C11 C10 170.1(8) . . . . ?
N3 N4 C11 C12 -179.0(8) . . . . ?
Cu1 N4 C11 C12 -10.1(17) . . . . ?
C9 C10 C11 N4 -0.4(12) . . . . ?
C9 C10 C11 C12 179.8(10) . . . . ?
C13 C12 C11 N4 61.8(13) . . . . ?
C14 C12 C11 N4 -61.2(11) . . . . ?
C15 C12 C11 N4 178.8(10) . . . . ?
C13 C12 C11 C10 -118.5(11) . . . . ?
C14 C12 C11 C10 118.6(12) . . . . ?
C15 C12 C11 C10 -1.5(16) . . . . ?
C20 N5 C16 C17 -0.5(12) . . . . ?
Cu1 N5 C16 C17 174.7(6) . . . . ?
C20 N5 C16 C1 -178.8(7) . . . . ?
Cu1 N5 C16 C1 -3.6(9) . . . . ?
N1 C1 C16 N5 66.3(9) . . . . ?
N3 C1 C16 N5 -59.1(10) . . . . ?
N1 C1 C16 C17 -112.2(8) . . . . ?
N3 C1 C16 C17 122.4(8) . . . . ?
N5 C16 C17 C18 -0.8(12) . . . . ?
C1 C16 C17 C18 177.5(7) . . . . ?
C16 C17 C18 C19 0.3(13) . . . . ?
C17 C18 C19 C20 1.4(13) . . . . ?
C16 N5 C20 C19 2.2(11) . . . . ?
Cu1 N5 C20 C19 -171.8(6) . . . . ?
C16 N5 C20 C21 -176.6(7) . . . . ?
Cu1 N5 C20 C21 9.3(11) . . . . ?
C18 C19 C20 N5 -2.8(13) . . . . ?
C18 C19 C20 C21 176.1(8) . . . . ?
N5 C20 C21 C21 89.9(10) . . . 2_565 ?
C19 C20 C21 C21 -88.9(11) . . . 2_565 ?
C103 N101 C101 N103 -106.6(10) . . . . ?
N102 N101 C101 N103 67.5(10) . . . . ?
C103 N101 C101 C117 125.7(10) . . . . ?
N102 N101 C101 C117 -60.1(11) . . . . ?
N203 C201 N201 C202 -112.8(9) . . . . ?
C216 C201 N201 C202 118.6(9) . . . . ?
N203 C201 N201 N202 72.8(10) . . . . ?
C216 C201 N201 N202 -55.8(9) . . . . ?
C122 C122 C121 N105 -96.4(12) 2_675 . . . ?
C122 C122 C121 C120 81.0(12) 2_675 . . . ?
N105 C121 C120 C119 2.0(14) . . . . ?
C122 C121 C120 C119 -175.4(8) . . . . ?
C121 C120 C119 C118 -0.1(14) . . . . ?
C120 C119 C118 C117 -3.2(14) . . . . ?
C119 C118 C117 N105 4.9(14) . . . . ?
C119 C118 C117 C101 -175.4(8) . . . . ?
N103 C101 C117 N105 -63.3(10) . . . . ?
N101 C101 C117 N105 63.7(11) . . . . ?
N103 C101 C117 C118 117.0(9) . . . . ?
N101 C101 C117 C118 -116.1(9) . . . . ?
C116 C113 C112 N104 173.0(12) . . . . ?
C115 C113 C112 N104 -68.0(14) . . . . ?
C114 C113 C112 N104 48.7(17) . . . . ?
C116 C113 C112 C111 1(2) . . . . ?
C115 C113 C112 C111 120.1(14) . . . . ?
C114 C113 C112 C111 -123.3(14) . . . . ?
N104 C112 C111 C110 -0.6(14) . . . . ?
C113 C112 C111 C110 172.1(12) . . . . ?
C112 C111 C110 N103 -0.2(13) . . . . ?
C108 C106 C105 N102 180.0(9) . . . . ?
C109 C106 C105 N102 -60.1(12) . . . . ?
C107 C106 C105 N102 59.3(12) . . . . ?
C108 C106 C105 C104 -0.8(15) . . . . ?
C109 C106 C105 C104 119.2(11) . . . . ?
C107 C106 C105 C104 -121.4(11) . . . . ?
C118 C117 N105 C121 -3.0(12) . . . . ?
C101 C117 N105 C121 177.3(7) . . . . ?
C118 C117 N105 Cu10 178.6(7) . . . . ?
C101 C117 N105 Cu10 -1.1(10) . . . . ?
C120 C121 N105 C117 -0.5(12) . . . . ?
C122 C121 N105 C117 176.9(8) . . . . ?
C120 C121 N105 Cu10 177.5(6) . . . . ?
C122 C121 N105 Cu10 -5.1(12) . . . . ?
N102 C105 C104 C103 0.4(11) . . . . ?
C106 C105 C104 C103 -178.9(9) . . . . ?
C111 C112 N104 N103 1.2(12) . . . . ?
C113 C112 N104 N103 -172.0(11) . . . . ?
C111 C112 N104 Cu10 -176.9(10) . . . . ?
C113 C112 N104 Cu10 10(2) . . . . ?
N102 N101 C103 C104 1.9(11) . . . . ?
C101 N101 C103 C104 176.5(9) . . . . ?
C105 C104 C103 N101 -1.4(11) . . . . ?
C112 N104 N103 C110 -1.4(11) . . . . ?
Cu10 N104 N103 C110 177.6(6) . . . . ?
C112 N104 N103 C101 171.9(9) . . . . ?
Cu10 N104 N103 C101 -9.1(10) . . . . ?
C111 C110 N103 N104 1.0(12) . . . . ?
C111 C110 N103 C101 -172.2(9) . . . . ?
N101 C101 N103 N104 -57.1(11) . . . . ?
C117 C101 N103 N104 70.7(11) . . . . ?
N101 C101 N103 C110 115.5(9) . . . . ?
C117 C101 N103 C110 -116.8(9) . . . . ?
C104 C105 N102 N101 0.7(10) . . . . ?
C106 C105 N102 N101 -179.9(9) . . . . ?
C104 C105 N102 Cu10 -165.9(8) . . . . ?
C106 C105 N102 Cu10 13.5(17) . . . . ?
C103 N101 N102 C105 -1.6(10) . . . . ?
C101 N101 N102 C105 -176.5(8) . . . . ?
C103 N101 N102 Cu10 170.2(6) . . . . ?
C101 N101 N102 Cu10 -4.7(10) . . . . ?
N302 N301 C302 C303 -0.5(10) . . . . ?
C301 N301 C302 C303 177.8(8) . . . . ?
C302 N301 N302 C304 0.9(9) . . . . ?
C301 N301 N302 C304 -177.5(7) . . . . ?
C302 N301 N302 Cu30 176.8(5) . . . . ?
C301 N301 N302 Cu30 -1.6(8) . . . . ?
N301 C302 C303 C304 -0.1(10) . . . . ?
N301 N302 C304 C303 -0.9(9) . . . . ?
Cu30 N302 C304 C303 -174.5(7) . . . . ?
N301 N302 C304 C305 179.4(8) . . . . ?
Cu30 N302 C304 C305 5.8(15) . . . . ?
C302 C303 C304 N302 0.6(10) . . . . ?
C302 C303 C304 C305 -179.8(9) . . . . ?
C309 N303 N304 C311 -2.5(10) . . . . ?
C301 N303 N304 C311 178.5(8) . . . . ?
C309 N303 N304 Cu30 176.8(6) . . . . ?
C301 N303 N304 Cu30 -2.2(9) . . . . ?
N302 C304 C305 C306 61.5(11) . . . . ?
C303 C304 C305 C306 -118.1(10) . . . . ?
N302 C304 C305 C307 -61.4(12) . . . . ?
C303 C304 C305 C307 119.0(10) . . . . ?
N302 C304 C305 C308 -179.2(9) . . . . ?
C303 C304 C305 C308 1.2(15) . . . . ?
N304 N303 C309 C310 2.4(11) . . . . ?
C301 N303 C309 C310 -178.7(8) . . . . ?
N303 C309 C310 C311 -1.2(11) . . . . ?
N303 N304 C311 C310 1.7(10) . . . . ?
Cu30 N304 C311 C310 -177.2(8) . . . . ?
N303 N304 C311 C312 -178.1(8) . . . . ?
Cu30 N304 C311 C312 3.0(17) . . . . ?
C309 C310 C311 N304 -0.3(11) . . . . ?
C309 C310 C311 C312 179.5(10) . . . . ?
N304 C311 C312 C313 -61.6(12) . . . . ?
C310 C311 C312 C313 118.6(11) . . . . ?
N304 C311 C312 C315 177.4(9) . . . . ?
C310 C311 C312 C315 -2.4(15) . . . . ?
N304 C311 C312 C314 59.4(12) . . . . ?
C310 C311 C312 C314 -120.3(11) . . . . ?
C320 N305 C316 C317 1.6(12) . . . . ?
Cu30 N305 C316 C317 -173.5(6) . . . . ?
C320 N305 C316 C301 179.8(7) . . . . ?
Cu30 N305 C316 C301 4.7(9) . . . . ?
N305 C316 C317 C318 -0.1(13) . . . . ?
C301 C316 C317 C318 -178.4(8) . . . . ?
C316 C317 C318 C319 -1.2(14) . . . . ?
C317 C318 C319 C320 1.0(14) . . . . ?
C316 N305 C320 C319 -1.7(12) . . . . ?
Cu30 N305 C320 C319 172.3(7) . . . . ?
C316 N305 C320 C321 176.2(7) . . . . ?
Cu30 N305 C320 C321 -9.7(12) . . . . ?
C318 C319 C320 N305 0.5(14) . . . . ?
C318 C319 C320 C321 -177.5(8) . . . . ?
N305 C320 C321 C321 -89.4(12) . . . 2_776 ?
C319 C320 C321 C321 88.7(13) . . . 2_776 ?
C309 N303 C301 N301 119.3(9) . . . . ?
N304 N303 C301 N301 -61.9(9) . . . . ?
C309 N303 C301 C316 -112.7(10) . . . . ?
N304 N303 C301 C316 66.1(10) . . . . ?
C302 N301 C301 N303 -112.5(9) . . . . ?
N302 N301 C301 N303 65.7(9) . . . . ?
C302 N301 C301 C316 120.2(9) . . . . ?
N302 N301 C301 C316 -61.6(10) . . . . ?
N305 C316 C301 N303 -67.9(10) . . . . ?
C317 C316 C301 N303 110.4(9) . . . . ?
N305 C316 C301 N301 58.5(10) . . . . ?
C317 C316 C301 N301 -123.2(8) . . . . ?
C221 C221 C220 N205 -89.0(10) 2_666 . . . ?
C221 C221 C220 C219 88.2(11) 2_666 . . . ?
N205 C220 C219 C218 2.1(14) . . . . ?
C221 C220 C219 C218 -175.0(8) . . . . ?
C220 C219 C218 C217 -1.1(14) . . . . ?
C219 C218 C217 C216 -0.8(13) . . . . ?
C218 C217 C216 N205 2.0(13) . . . . ?
C218 C217 C216 C201 178.6(8) . . . . ?
N201 C201 C216 N205 60.1(10) . . . . ?
N203 C201 C216 N205 -67.0(10) . . . . ?
N201 C201 C216 C217 -116.6(9) . . . . ?
N203 C201 C216 C217 116.2(9) . . . . ?
C213 C212 C211 N204 -66.7(11) . . . . ?
C215 C212 C211 N204 56.6(11) . . . . ?
C214 C212 C211 N204 175.0(8) . . . . ?
C213 C212 C211 C210 113.6(11) . . . . ?
C215 C212 C211 C210 -123.1(10) . . . . ?
C214 C212 C211 C210 -4.7(13) . . . . ?
N204 C211 C210 C209 -1.2(10) . . . . ?
C212 C211 C210 C209 178.5(8) . . . . ?
C211 C210 C209 N203 0.4(9) . . . . ?
C219 C220 N205 C216 -1.0(12) . . . . ?
C221 C220 N205 C216 176.2(7) . . . . ?
C219 C220 N205 Cu20 177.3(6) . . . . ?
C221 C220 N205 Cu20 -5.5(11) . . . . ?
C217 C216 N205 C220 -1.1(13) . . . . ?
C201 C216 N205 C220 -177.6(7) . . . . ?
C217 C216 N205 Cu20 -179.7(7) . . . . ?
C201 C216 N205 Cu20 3.8(9) . . . . ?
C210 C211 N204 N203 1.5(9) . . . . ?
C212 C211 N204 N203 -178.3(7) . . . . ?
C210 C211 N204 Cu20 -176.6(7) . . . . ?
C212 C211 N204 Cu20 3.7(14) . . . . ?
C206 C205 C204 N202 58.4(10) . . . . ?
C207 C205 C204 N202 179.2(8) . . . . ?
C208 C205 C204 N202 -61.5(11) . . . . ?
C206 C205 C204 C203 -119.6(10) . . . . ?
C207 C205 C204 C203 1.2(13) . . . . ?
C208 C205 C204 C203 120.5(9) . . . . ?
C210 C209 N203 N204 0.5(9) . . . . ?
C210 C209 N203 C201 -175.9(7) . . . . ?
C211 N204 N203 C209 -1.2(9) . . . . ?
Cu20 N204 N203 C209 177.6(5) . . . . ?
C211 N204 N203 C201 175.4(7) . . . . ?
Cu20 N204 N203 C201 -5.8(8) . . . . ?
N201 C201 N203 C209 116.0(9) . . . . ?
C216 C201 N203 C209 -115.5(9) . . . . ?
N201 C201 N203 N204 -60.1(10) . . . . ?
C216 C201 N203 N204 68.4(9) . . . . ?
N202 C204 C203 C202 -0.1(10) . . . . ?
C205 C204 C203 C202 178.1(8) . . . . ?
C203 C204 N202 N201 -0.1(9) . . . . ?
C205 C204 N202 N201 -178.5(7) . . . . ?
C203 C204 N202 Cu20 -170.1(7) . . . . ?
C205 C204 N202 Cu20 11.6(14) . . . . ?
C202 N201 N202 C204 0.3(9) . . . . ?
C201 N201 N202 C204 175.4(7) . . . . ?
C202 N201 N202 Cu20 174.0(5) . . . . ?
C201 N201 N202 Cu20 -10.9(8) . . . . ?
N202 N201 C202 C203 -0.3(9) . . . . ?
C201 N201 C202 C203 -175.2(8) . . . . ?
C204 C203 C202 N201 0.3(9) . . . . ?

loop_
_platon_squeeze_void_nr
_platon_squeeze_void_average_x
_platon_squeeze_void_average_y
_platon_squeeze_void_average_z
_platon_squeeze_void_volume
_platon_squeeze_void_count_electrons
_platon_squeeze_void_content
1 0.043 0.511 0.591 22 1 ' '
2 -0.043 0.489 0.409 22 1 ' '
3 0.081 -0.020 0.881 26 1 ' '
4 0.214 0.679 0.655 7 0 ' '
5 0.500 0.500 0.000 114 41 ' '
6 0.439 0.925 0.562 19 4 ' '
7 0.561 0.074 0.438 19 4 ' '
8 0.786 0.321 0.345 7 0 ' '
9 0.919 0.020 0.119 26 1 ' '
